data_9011434
loop_
_publ_author_name
'Weitzel, H.'
'Schrocke, H.'

_publ_section_title
;Kristallstrukturverfeinerungen von euxenit, Y(Nb0.5Ti0.5)2O6, und
 M-fergusonit, YNbO4
;
_journal_name_full 'Zeitschrift fur Kristallographie'
_journal_page_first 69
_journal_page_last 82
_journal_volume 152
_journal_year 1980
_chemical_formula_sum 'Nb O6 Ti Y'
_chemical_name_mineral Euxenite-(Y)
_space_group_IT_number 60
_symmetry_space_group_name_Hall '-P 2n 2ab'
_symmetry_space_group_name_H-M 'P b c n'
_cell_angle_alpha 90
_cell_angle_beta 90
_cell_angle_gamma 90
_cell_length_a 14.6432
_cell_length_b 5.5528
_cell_length_c 5.1953
_cell_formula_units_Z 4
_cell_volume 422.434
_database_code_amcsd 0010827
_exptl_crystal_density_diffrn 5.121
_cod_original_formula_sum 'Y (Nb Ti) O6'
_cod_database_code 9011434

loop_
_space_group_symop_operation_xyz
x,y,z
x,-y,1/2+z
-x,y,1/2-z
1/2-x,1/2+y,z
1/2+x,1/2-y,-z
1/2+x,1/2+y,1/2-z
1/2-x,1/2-y,1/2+z
-x,-y,-z

loop_
_atom_site_label
_atom_site_fract_x
_atom_site_fract_y
_atom_site_fract_z
_atom_site_occupancy
_atom_site_U_iso_or_equiv
Y 0.00000 0.24470 0.25000 1.00000 0.01330
Nb 0.16280 0.29650 0.81860 0.50000 -0.00418
Ti 0.16280 0.29650 0.81860 0.50000 -0.00418
O1 0.09630 0.44250 0.53650 1.00000 0.00532
O2 0.08490 0.08420 0.91930 1.00000 0.00114
O3 0.25960 0.14370 0.64740 1.00000 0.00431

loop_
_cod_related_entry_id
_cod_related_entry_database
_cod_related_entry_code
1 AMCSD 0010827
